data_7056599
loop_
_publ_author_name
'Zhang, Mei-Li'
'Wang, Ji-Jiang'
'Ma, Zhen-Zhen'
'Qiao, Lei'

_publ_section_title
;
 Color tunable entangled coordination polymers based on long flexible
 bis(imidazole) ligands and phenylenediacetate
;
_journal_name_full 'New J. Chem.'
_journal_paper_doi 10.1039/C7NJ00645D
_journal_year 2017
_chemical_formula_moiety 'C30 H27 Cl N4 O4 Pd, H2 O'
_chemical_formula_sum 'C30 H29 Cl N4 O5 Pd'
_chemical_formula_weight 667.46
_space_group_crystal_system triclinic
_space_group_IT_number 2
_space_group_name_Hall '-P 1'
_space_group_name_H-M_alt 'P -1'
_symmetry_Int_Tables_number 2
_symmetry_space_group_name_Hall '-P 1'
_symmetry_space_group_name_H-M 'P -1'
_audit_creation_date 2017-06-06
_audit_creation_method
;
Olex2 1.2
(compiled 2017.03.28 svn.r3405 for OlexSys, GUI svn.r5337)
;
_audit_update_record
;
2017-09-12 deposited with the CCDC.
2017-09-12 downloaded from the CCDC.
;
_cell_angle_alpha 109.687(2)
_cell_angle_beta 99.922(2)
_cell_angle_gamma 92.742(2)
_cell_formula_units_Z 2
_cell_length_a 10.2073(14)
_cell_length_b 10.5715(15)
_cell_length_c 15.142(2)
_cell_measurement_reflns_used 4378
_cell_measurement_temperature 296(2)
_cell_measurement_theta_max 27.41
_cell_measurement_theta_min 2.73
_cell_volume 1505.5(4)
_computing_molecular_graphics 'Olex2 (Dolomanov et al., 2009)'
_computing_publication_material 'Olex2 (Dolomanov et al., 2009)'
_computing_structure_refinement 'olex2.refine (Bourhis et al., 2015)'
_computing_structure_solution 'SIR2004 (Burla et al., 2007)'
_diffrn_measured_fraction_theta_full 0.9884
_diffrn_measured_fraction_theta_max 0.9884
_diffrn_measurement_device_type 'CCD area detector'
_diffrn_measurement_method 'phi and omega scans'
_diffrn_radiation_monochromator graphite
_diffrn_radiation_type 'Mo K\a'
_diffrn_radiation_wavelength 0.71073
_diffrn_reflns_av_R_equivalents 0.0129
_diffrn_reflns_av_unetI/netI 0.0283
_diffrn_reflns_limit_h_max 12
_diffrn_reflns_limit_h_min -12
_diffrn_reflns_limit_k_max 13
_diffrn_reflns_limit_k_min -13
_diffrn_reflns_limit_l_max 18
_diffrn_reflns_limit_l_min -15
_diffrn_reflns_number 8492
_diffrn_reflns_theta_full 25.4981
_diffrn_reflns_theta_max 25.50
_diffrn_reflns_theta_min 2.26
_exptl_absorpt_coefficient_mu 0.750
_exptl_absorpt_correction_type none
_exptl_crystal_colour colorless
_exptl_crystal_density_diffrn 1.4723
_exptl_crystal_density_meas ?
_exptl_crystal_description block
_exptl_crystal_F_000 678.6039
_exptl_crystal_size_max 0.31
_exptl_crystal_size_mid 0.29
_exptl_crystal_size_min 0.28
_refine_diff_density_max 1.8282
_refine_diff_density_min -0.8041
_refine_diff_density_rms 0.1096
_refine_ls_d_res_high 0.8255
_refine_ls_d_res_low 9.0255
_refine_ls_goodness_of_fit_ref 0.9561
_refine_ls_hydrogen_treatment constr
_refine_ls_matrix_type full
_refine_ls_number_constraints 53
_refine_ls_number_parameters 374
_refine_ls_number_reflns 5550
_refine_ls_number_restraints 6
_refine_ls_restrained_S_all 0.9556
_refine_ls_R_factor_all 0.0466
_refine_ls_R_factor_gt 0.0400
_refine_ls_shift/su_max 5.0978
_refine_ls_shift/su_mean 0.1773
_refine_ls_structure_factor_coef Fsqd
_refine_ls_weighting_details 'w=1/[\s^2^(Fo^2^)+(0.0823P)^2^+3.5070P] where P=(Fo^2^+2Fc^2^)/3'
_refine_ls_weighting_scheme calc
_refine_ls_wR_factor_gt 0.1237
_refine_ls_wR_factor_ref 0.1323
_reflns_Friedel_coverage 0.0
_reflns_limit_h_max 12
_reflns_limit_h_min -12
_reflns_limit_k_max 11
_reflns_limit_k_min -12
_reflns_limit_l_max 18
_reflns_limit_l_min 0
_reflns_number_gt 4903
_reflns_number_total 5550
_reflns_threshold_expression I>=2u(I)
_cod_data_source_file c7nj00645d2.cif
_cod_data_source_block 2
_cod_depositor_comments
;
The following automatic conversions were performed:

'_exptl_crystal_density_meas' value 'none' was changed to '?' - the
value is perceived as not measured.

Automatic conversion script
Id: cif_fix_values 4973 2017-02-22 13:04:09Z antanas 
;
_cod_database_code 7056599
_olex2_refinement_description
;
1. Fixed Uiso
 At 1.2 times of:
  All C(H) groups, All C(H,H) groups
 At 1.5 times of:
  All O(H) groups, All O(H,H) groups
2. Rigid bond restraints
 O5
 with sigma for 1-2 distances of 0.003 and sigma for 1-3 distances of 0.003
3. Uiso/Uaniso restraints and constraints
O5: within 2A with sigma of 0.003 and sigma for terminal atoms of 0.006
Uanis(O5) \\sim Ueq: with sigma of 0.003 and sigma for terminal atoms of 0.006
4.a Free rotating group:
 O5(H5a,H5b)
4.b Secondary CH2 refined with riding coordinates:
 C2(H2a,H2b), C9(H9a,H9b), C14(H14a,H14b), C24(H24a,H24b)
4.c Aromatic/amide H refined with riding coordinates:
 C4(H4a), C6(H6), C7(H7), C8(H8), C11(H11), C12(H12), C13(H13), C16(H16),
 C17(H17), C19(H19), C20(H20), C21(H21), C22(H22), C23(H23), C26(H26), C27(H27),
  C29(H29), C30(H30)
4.d Idealised tetrahedral OH refined as rotating group:
 O4(H4)
;
_olex2_submission_special_instructions 'No special instructions were received'

loop_
_space_group_symop_id
_space_group_symop_operation_xyz
1 x,y,z
2 -x,-y,-z

loop_
_atom_site_label
_atom_site_type_symbol
_atom_site_fract_x
_atom_site_fract_y
_atom_site_fract_z
_atom_site_U_iso_or_equiv
_atom_site_adp_type
_atom_site_occupancy
_atom_site_refinement_flags_posn
_atom_site_refinement_flags_adp
Pd1 Pd 0.86811(3) 0.08472(3) 0.44074(2) 0.03427(13) Uani 1.000000 . .
Cl1 Cl 1.09788(11) 0.15896(11) 0.55359(8) 0.0474(3) Uani 1.000000 . .
N1 N 0.7294(4) 0.1209(4) 0.5452(3) 0.0475(9) Uani 1.000000 . .
N2 N 0.5617(4) 0.1831(5) 0.6151(3) 0.0562(11) Uani 1.000000 . .
N3 N 0.8858(4) 0.2852(4) 0.4118(3) 0.0484(9) Uani 1.000000 . .
N4 N 0.9759(4) 0.4397(4) 0.3666(3) 0.0478(9) Uani 1.000000 . .
O1 O 0.6851(4) 0.0179(4) 0.3112(2) 0.0634(10) Uani 1.000000 . .
O2 O 0.8800(4) -0.0080(4) 0.2715(2) 0.0578(9) Uani 1.000000 . .
O3 O 0.1794(5) 0.1150(5) 0.2433(3) 0.0804(13) Uani 1.000000 . .
O4 O 0.0174(4) -0.0387(5) 0.1421(3) 0.0800(12) Uani 1.000000 . .
H4 H -0.016(4) -0.024(7) 0.1897(13) 0.1200(19) Uiso 1.000000 GR .
C1 C 0.7557(5) -0.0092(6) 0.2496(3) 0.0533(12) Uani 1.000000 . .
C2 C 0.6900(7) -0.0444(8) 0.1456(4) 0.0773(19) Uani 1.000000 . .
H2a H 0.7569(7) -0.0313(8) 0.1102(4) 0.093(2) Uiso 1.000000 R .
H2b H 0.6541(7) -0.1391(8) 0.1193(4) 0.093(2) Uiso 1.000000 R .
C3 C 0.5787(6) 0.0405(6) 0.1327(3) 0.0576(13) Uani 1.000000 . .
C4 C 0.4477(6) -0.0128(6) 0.1139(3) 0.0589(13) Uani 1.000000 . .
H4a H 0.4280(6) -0.1024(6) 0.1082(3) 0.0706(16) Uiso 1.000000 R .
C5 C 0.3429(6) 0.0651(7) 0.1031(4) 0.0657(15) Uani 1.000000 . .
C6 C 0.3735(8) 0.1958(8) 0.1110(5) 0.084(2) Uani 1.000000 . .
H6 H 0.3053(8) 0.2489(8) 0.1036(5) 0.100(2) Uiso 1.000000 R .
C7 C 0.5072(9) 0.2500(8) 0.1303(5) 0.091(2) Uani 1.000000 . .
H7 H 0.5278(9) 0.3395(8) 0.1362(5) 0.109(3) Uiso 1.000000 R .
C8 C 0.6089(7) 0.1714(7) 0.1406(5) 0.0755(17) Uani 1.000000 . .
H8 H 0.6977(7) 0.2076(7) 0.1528(5) 0.091(2) Uiso 1.000000 R .
C9 C 0.2015(6) 0.0048(10) 0.0807(5) 0.098(3) Uani 1.000000 . .
H9a H 0.1508(6) 0.0379(10) 0.0343(5) 0.118(3) Uiso 1.000000 R .
H9b H 0.1982(6) -0.0924(10) 0.0508(5) 0.118(3) Uiso 1.000000 R .
C10 C 0.1339(5) 0.0340(6) 0.1654(4) 0.0593(13) Uani 1.000000 . .
C11 C 0.6393(5) 0.2032(6) 0.5575(3) 0.0522(11) Uani 1.000000 . .
H11 H 0.6295(5) 0.2690(6) 0.5295(3) 0.0626(14) Uiso 1.000000 R .
C12 C 0.7081(7) 0.0423(6) 0.5981(4) 0.0693(16) Uani 1.000000 . .
H12 H 0.7579(7) -0.0272(6) 0.6033(4) 0.083(2) Uiso 1.000000 R .
C13 C 0.6058(8) 0.0795(6) 0.6410(5) 0.0779(19) Uani 1.000000 . .
H13 H 0.5715(8) 0.0419(6) 0.6809(5) 0.093(2) Uiso 1.000000 R .
C14 C 0.4504(5) 0.2587(8) 0.6430(4) 0.0729(18) Uani 1.000000 . .
H14a H 0.4414(5) 0.3261(8) 0.6127(4) 0.087(2) Uiso 1.000000 R .
H14b H 0.3683(5) 0.1972(8) 0.6198(4) 0.087(2) Uiso 1.000000 R .
C15 C 0.4679(5) 0.3278(5) 0.7496(4) 0.0530(12) Uani 1.000000 . .
C16 C 0.5918(5) 0.3725(7) 0.8089(4) 0.0756(19) Uani 1.000000 . .
H16 H 0.6684(5) 0.3584(7) 0.7831(4) 0.091(2) Uiso 1.000000 R .
C17 C 0.6040(5) 0.4377(7) 0.9058(4) 0.0716(17) Uani 1.000000 . .
H17 H 0.6891(5) 0.4652(7) 0.9442(4) 0.086(2) Uiso 1.000000 R .
C18 C 0.4932(4) 0.4637(4) 0.9481(3) 0.0441(10) Uani 1.000000 . .
C19 C 0.3701(5) 0.4176(6) 0.8871(4) 0.0564(13) Uani 1.000000 . .
H19 H 0.2931(5) 0.4325(6) 0.9124(4) 0.0676(15) Uiso 1.000000 R .
C20 C 0.3571(5) 0.3503(6) 0.7901(4) 0.0562(13) Uani 1.000000 . .
H20 H 0.2722(5) 0.3198(6) 0.7517(4) 0.0674(15) Uiso 1.000000 R .
C21 C 0.9957(5) 0.3354(5) 0.3958(4) 0.0521(12) Uani 1.000000 . .
H21 H 1.0778(5) 0.3020(5) 0.4040(4) 0.0625(14) Uiso 1.000000 R .
C22 C 0.7915(6) 0.3620(6) 0.3916(4) 0.0647(14) Uani 1.000000 . .
H22 H 0.7023(6) 0.3507(6) 0.3961(4) 0.0776(17) Uiso 1.000000 R .
C23 C 0.8455(6) 0.4570(6) 0.3640(5) 0.0704(16) Uani 1.000000 . .
H23 H 0.8014(6) 0.5225(6) 0.3464(5) 0.0844(19) Uiso 1.000000 R .
C24 C 1.0756(6) 0.5227(6) 0.3451(3) 0.0569(13) Uani 1.000000 . .
H24a H 1.0783(6) 0.6162(6) 0.3861(3) 0.0683(16) Uiso 1.000000 R .
H24b H 1.1631(6) 0.4940(6) 0.3596(3) 0.0683(16) Uiso 1.000000 R .
C25 C 1.0474(5) 0.5141(5) 0.2420(3) 0.0482(11) Uani 1.000000 . .
C26 C 1.0387(9) 0.3929(6) 0.1674(4) 0.086(2) Uani 1.000000 . .
H26 H 1.0457(9) 0.3133(6) 0.1805(4) 0.103(3) Uiso 1.000000 R .
C27 C 1.0199(8) 0.3879(6) 0.0737(4) 0.079(2) Uani 1.000000 . .
H27 H 1.0142(8) 0.3047(6) 0.0250(4) 0.095(2) Uiso 1.000000 R .
C28 C 1.0093(4) 0.5028(4) 0.0506(3) 0.0406(9) Uani 1.000000 . .
C29 C 1.0161(6) 0.6218(5) 0.1256(4) 0.0579(13) Uani 1.000000 . .
H29 H 1.0083(6) 0.7014(5) 0.1126(4) 0.0695(16) Uiso 1.000000 R .
C30 C 1.0341(6) 0.6285(5) 0.2200(4) 0.0578(13) Uani 1.000000 . .
H30 H 1.0371(6) 0.7113(5) 0.2686(4) 0.0694(16) Uiso 1.000000 R .
O5 O 0.4538(14) 0.2299(12) 0.3516(9) 0.204(4) Uani 1.000000 . U
H5a H 0.44(2) 0.24(2) 0.298(8) 0.306(6) Uiso 1.000000 G .
H5b H 0.413(19) 0.285(16) 0.389(11) 0.306(6) Uiso 1.000000 G .

loop_
_atom_site_aniso_label
_atom_site_aniso_U_11
_atom_site_aniso_U_22
_atom_site_aniso_U_33
_atom_site_aniso_U_12
_atom_site_aniso_U_13
_atom_site_aniso_U_23
Pd1 0.03492(19) 0.0414(2) 0.03025(18) 0.00498(13) 0.00694(12) 0.01714(13)
Cl1 0.0432(6) 0.0414(6) 0.0528(6) 0.0025(4) -0.0026(5) 0.0166(5)
N1 0.051(2) 0.056(2) 0.041(2) 0.0097(19) 0.0182(17) 0.0181(18)
N2 0.047(2) 0.076(3) 0.041(2) 0.003(2) 0.0176(18) 0.011(2)
N3 0.055(2) 0.052(2) 0.044(2) 0.0027(18) 0.0074(18) 0.0255(18)
N4 0.061(2) 0.050(2) 0.0373(19) 0.0022(18) 0.0109(17) 0.0219(17)
O1 0.056(2) 0.095(3) 0.0370(18) -0.0067(19) 0.0098(16) 0.0228(18)
O2 0.057(2) 0.075(2) 0.0463(19) 0.0089(18) 0.0101(16) 0.0266(17)
O3 0.076(3) 0.102(3) 0.057(3) 0.000(2) 0.017(2) 0.019(2)
O4 0.068(3) 0.095(3) 0.068(3) -0.001(2) 0.027(2) 0.013(2)
C1 0.056(3) 0.065(3) 0.040(3) 0.002(2) 0.009(2) 0.022(2)
C2 0.079(4) 0.112(5) 0.037(3) 0.022(4) 0.009(3) 0.020(3)
C3 0.061(3) 0.076(4) 0.035(2) 0.006(3) 0.008(2) 0.020(2)
C4 0.068(3) 0.069(3) 0.040(3) -0.003(3) 0.013(2) 0.019(2)
C5 0.060(3) 0.093(4) 0.042(3) 0.003(3) 0.014(2) 0.020(3)
C6 0.096(5) 0.097(5) 0.068(4) 0.033(4) 0.018(4) 0.038(4)
C7 0.122(6) 0.071(4) 0.084(5) -0.008(4) 0.016(4) 0.039(4)
C8 0.073(4) 0.085(4) 0.068(4) -0.011(3) 0.011(3) 0.030(3)
C9 0.056(4) 0.169(8) 0.054(4) -0.011(4) 0.014(3) 0.021(4)
C10 0.053(3) 0.076(4) 0.051(3) 0.009(3) 0.009(2) 0.025(3)
C11 0.049(3) 0.067(3) 0.044(3) 0.008(2) 0.013(2) 0.023(2)
C12 0.100(5) 0.067(4) 0.063(3) 0.027(3) 0.048(3) 0.034(3)
C13 0.114(5) 0.071(4) 0.071(4) 0.019(4) 0.058(4) 0.034(3)
C14 0.044(3) 0.117(5) 0.050(3) 0.016(3) 0.015(2) 0.016(3)
C15 0.043(2) 0.063(3) 0.050(3) 0.007(2) 0.015(2) 0.013(2)
C16 0.040(3) 0.112(5) 0.058(3) 0.008(3) 0.023(2) 0.002(3)
C17 0.035(3) 0.103(5) 0.056(3) 0.005(3) 0.013(2) -0.000(3)
C18 0.042(2) 0.042(2) 0.049(3) 0.0053(18) 0.0156(19) 0.0118(19)
C19 0.039(2) 0.071(3) 0.053(3) 0.004(2) 0.017(2) 0.010(2)
C20 0.037(2) 0.072(3) 0.051(3) 0.002(2) 0.011(2) 0.010(2)
C21 0.056(3) 0.061(3) 0.052(3) 0.009(2) 0.014(2) 0.034(2)
C22 0.057(3) 0.078(4) 0.077(4) 0.014(3) 0.017(3) 0.048(3)
C23 0.070(4) 0.073(4) 0.094(4) 0.024(3) 0.022(3) 0.057(3)
C24 0.071(3) 0.063(3) 0.040(3) -0.007(3) 0.009(2) 0.026(2)
C25 0.056(3) 0.054(3) 0.040(2) 0.001(2) 0.014(2) 0.023(2)
C26 0.169(7) 0.048(3) 0.051(3) 0.021(4) 0.026(4) 0.028(3)
C27 0.154(7) 0.048(3) 0.042(3) 0.020(4) 0.023(3) 0.020(2)
C28 0.039(2) 0.046(2) 0.043(2) 0.0058(18) 0.0144(18) 0.0204(19)
C29 0.092(4) 0.044(3) 0.045(3) 0.008(3) 0.016(3) 0.023(2)
C30 0.085(4) 0.047(3) 0.043(3) 0.003(3) 0.017(3) 0.017(2)
O5 0.203(4) 0.208(4) 0.199(4) 0.0193(14) 0.0398(14) 0.0710(14)

loop_
_atom_type_symbol
_atom_type_scat_dispersion_real
_atom_type_scat_dispersion_imag
_atom_type_scat_Cromer_Mann_a1
_atom_type_scat_Cromer_Mann_a2
_atom_type_scat_Cromer_Mann_a3
_atom_type_scat_Cromer_Mann_a4
_atom_type_scat_Cromer_Mann_b1
_atom_type_scat_Cromer_Mann_b2
_atom_type_scat_Cromer_Mann_b3
_atom_type_scat_Cromer_Mann_b4
_atom_type_scat_Cromer_Mann_c
_atom_type_scat_source
_atom_type_scat_dispersion_source
C 0.00347 0.00161 2.31000 1.02000 1.58860 0.86500 20.84390 10.20750 0.56870 51.65120 0.215599998832 'International Tables Volume C Table 6.1.1.4 (pp. 500-502)' 'Henke, Gullikson and Davis, At. Data and Nucl. Data Tables, 1993, 54, 2'
Cl 0.14873 0.16029 11.46040 7.19640 6.25560 1.64550 0.01040 1.16620 18.51940 47.77840 -9.55739974976 'International Tables Volume C Table 6.1.1.4 (pp. 500-502)' 'Henke, Gullikson and Davis, At. Data and Nucl. Data Tables, 1993, 54, 2'
H 0.00000 0.00000 0.49300 0.32291 0.14019 0.04081 10.51090 26.12570 3.14236 57.79970 0.0030380000826 'International Tables Volume C Table 6.1.1.4 (pp. 500-502)' 'Henke, Gullikson and Davis, At. Data and Nucl. Data Tables, 1993, 54, 2'
O 0.01158 0.00611 3.04850 2.28680 1.54630 0.86700 13.27710 5.70110 0.32390 32.90890 0.250800013542 'International Tables Volume C Table 6.1.1.4 (pp. 500-502)' 'Henke, Gullikson and Davis, At. Data and Nucl. Data Tables, 1993, 54, 2'
N 0.00653 0.00323 12.21260 3.13220 2.01250 1.16630 0.00570 9.89330 28.99750 0.58260 -11.5290002823 'International Tables Volume C Table 6.1.1.4 (pp. 500-502)' 'Henke, Gullikson and Davis, At. Data and Nucl. Data Tables, 1993, 54, 2'
Pd -0.98845 1.01473 19.33190 15.50170 5.29537 0.60584 0.69866 7.98929 25.20520 76.89860 5.26593017578 'International Tables Volume C Table 6.1.1.4 (pp. 500-502)' 'Henke, Gullikson and Davis, At. Data and Nucl. Data Tables, 1993, 54, 2'

loop_
_geom_angle_atom_site_label_1
_geom_angle_atom_site_label_2
_geom_angle_atom_site_label_3
_geom_angle
_geom_angle_site_symmetry_1
_geom_angle_site_symmetry_3
N1 Pd1 Cl1 101.68(11) . .
N1 Pd1 Cl1 92.25(11) . 2_756
N3 Pd1 Cl1 88.91(10) . .
N3 Pd1 Cl1 163.93(11) . 2_756
N3 Pd1 N1 103.63(15) . .
O1 Pd1 Cl1 96.96(11) . 2_756
O1 Pd1 Cl1 167.13(9) . .
O1 Pd1 N1 90.89(13) . .
O1 Pd1 N3 85.38(14) . .
O2 Pd1 Cl1 87.03(9) . 2_756
O2 Pd1 Cl1 113.69(9) . .
O2 Pd1 N1 144.42(14) . .
O2 Pd1 N3 81.48(14) . .
O2 Pd1 O1 54.04(12) . .
C11 N1 Pd1 128.7(3) . .
C12 N1 Pd1 125.8(3) . .
C12 N1 C11 104.8(4) . .
C13 N2 C11 106.7(4) . .
C14 N2 C11 125.9(5) . .
C14 N2 C13 127.4(5) . .
C21 N3 Pd1 123.2(3) . .
C22 N3 Pd1 131.1(4) . .
C22 N3 C21 104.8(4) . .
C23 N4 C21 106.2(4) . .
C24 N4 C21 127.3(5) . .
C24 N4 C23 126.5(4) . .
C1 O1 Pd1 94.3(3) . .
C1 O2 Pd1 89.6(3) . .
C10 O4 H4 109.5 . .
O2 C1 O1 121.6(5) . .
C2 C1 O1 119.1(5) . .
C2 C1 O2 119.3(5) . .
H2a C2 C1 109.1(3) . .
H2b C2 C1 109.1(4) . .
H2b C2 H2a 107.9 . .
C3 C2 C1 112.4(5) . .
C3 C2 H2a 109.1(3) . .
C3 C2 H2b 109.1(4) . .
C4 C3 C2 120.4(6) . .
C8 C3 C2 119.7(6) . .
C8 C3 C4 119.9(6) . .
H4a C4 C3 119.4(4) . .
C5 C4 C3 121.2(6) . .
C5 C4 H4a 119.4(4) . .
C6 C5 C4 118.7(6) . .
C9 C5 C4 120.5(7) . .
C9 C5 C6 120.8(7) . .
H6 C6 C5 120.0(4) . .
C7 C6 C5 120.0(7) . .
C7 C6 H6 120.0(4) . .
H7 C7 C6 119.8(5) . .
C8 C7 C6 120.3(7) . .
C8 C7 H7 119.8(4) . .
C7 C8 C3 119.8(6) . .
H8 C8 C3 120.1(4) . .
H8 C8 C7 120.1(4) . .
H9a C9 C5 108.5(4) . .
H9b C9 C5 108.5(5) . .
H9b C9 H9a 107.5 . .
C10 C9 C5 115.2(5) . .
C10 C9 H9a 108.5(4) . .
C10 C9 H9b 108.5(4) . .
O4 C10 O3 124.4(5) . .
C9 C10 O3 124.5(6) . .
C9 C10 O4 111.2(5) . .
N2 C11 N1 112.2(5) . .
H11 C11 N1 123.9(3) . .
H11 C11 N2 123.9(3) . .
H12 C12 N1 124.9(3) . .
C13 C12 N1 110.2(5) . .
C13 C12 H12 124.9(4) . .
C12 C13 N2 106.1(5) . .
H13 C13 N2 126.9(3) . .
H13 C13 C12 126.9(4) . .
H14a C14 N2 109.0(3) . .
H14b C14 N2 109.0(3) . .
H14b C14 H14a 107.8 . .
C15 C14 N2 113.1(5) . .
C15 C14 H14a 109.0(4) . .
C15 C14 H14b 109.0(3) . .
C16 C15 C14 122.6(4) . .
C20 C15 C14 119.4(5) . .
C20 C15 C16 118.0(5) . .
H16 C16 C15 119.5(3) . .
C17 C16 C15 121.1(5) . .
C17 C16 H16 119.5(3) . .
H17 C17 C16 119.0(3) . .
C18 C17 C16 122.0(5) . .
C18 C17 H17 119.0(3) . .
C18 C18 C17 121.8(5) 2_667 .
C19 C18 C17 115.8(4) . .
H19 C19 C18 118.8(3) . .
C20 C19 C18 122.5(4) . .
C20 C19 H19 118.8(3) . .
C19 C20 C15 120.7(5) . .
H20 C20 C15 119.7(3) . .
H20 C20 C19 119.7(3) . .
N4 C21 N3 112.1(5) . .
H21 C21 N3 123.9(3) . .
H21 C21 N4 123.9(3) . .
H22 C22 N3 125.0(3) . .
C23 C22 N3 109.9(5) . .
C23 C22 H22 125.0(4) . .
C22 C23 N4 107.0(5) . .
H23 C23 N4 126.5(3) . .
H23 C23 C22 126.5(4) . .
H24a C24 N4 109.0(3) . .
H24b C24 N4 109.0(3) . .
H24b C24 H24a 107.8 . .
C25 C24 N4 113.0(4) . .
C25 C24 H24a 109.0(3) . .
C25 C24 H24b 109.0(3) . .
C26 C25 C24 121.9(5) . .
C30 C25 C24 120.3(5) . .
C30 C25 C26 117.8(5) . .
H26 C26 C25 119.5(3) . .
C27 C26 C25 121.0(5) . .
C27 C26 H26 119.5(3) . .
H27 C27 C26 119.1(3) . .
C28 C27 C26 121.8(5) . .
C28 C27 H27 119.1(3) . .
C28 C28 C27 121.7(5) 2_765 .
C29 C28 C27 116.2(4) . .
H29 C29 C28 118.6(3) . .
C30 C29 C28 122.7(5) . .
C30 C29 H29 118.6(3) . .
C29 C30 C25 120.4(5) . .
H30 C30 C25 119.8(3) . .
H30 C30 C29 119.8(3) . .
H5b O5 H5a 109.5 . .

loop_
_geom_bond_atom_site_label_1
_geom_bond_atom_site_label_2
_geom_bond_distance
_geom_bond_site_symmetry_2
Pd1 Cl1 2.6435(12) 2_756
Pd1 Cl1 2.5642(11) .
Pd1 N1 2.251(4) .
Pd1 N3 2.309(4) .
Pd1 O1 2.348(4) .
Pd1 O2 2.443(3) .
N1 C11 1.290(6) .
N1 C12 1.368(7) .
N2 C11 1.333(6) .
N2 C13 1.354(8) .
N2 C14 1.461(7) .
N3 C21 1.312(6) .
N3 C22 1.349(7) .
N4 C21 1.331(6) .
N4 C23 1.348(7) .
N4 C24 1.461(6) .
O1 C1 1.242(6) .
O2 C1 1.253(6) .
O3 C10 1.197(7) .
O4 H4 0.8200 .
O4 C10 1.309(7) .
C1 C2 1.511(7) .
C2 H2a 0.9700 .
C2 H2b 0.9700 .
C2 C3 1.507(8) .
C3 C4 1.369(8) .
C3 C8 1.364(9) .
C4 H4a 0.9300 .
C4 C5 1.402(8) .
C5 C6 1.362(10) .
C5 C9 1.484(9) .
C6 H6 0.9300 .
C6 C7 1.397(11) .
C7 H7 0.9300 .
C7 C8 1.380(10) .
C8 H8 0.9300 .
C9 H9a 0.9700 .
C9 H9b 0.9700 .
C9 C10 1.509(8) .
C11 H11 0.9300 .
C12 H12 0.9300 .
C12 C13 1.330(8) .
C13 H13 0.9300 .
C14 H14a 0.9700 .
C14 H14b 0.9700 .
C14 C15 1.504(7) .
C15 C16 1.376(7) .
C15 C20 1.370(7) .
C16 H16 0.9300 .
C16 C17 1.375(8) .
C17 H17 0.9300 .
C17 C18 1.387(7) .
C18 C18 1.477(9) 2_667
C18 C19 1.381(7) .
C19 H19 0.9300 .
C19 C20 1.379(7) .
C20 H20 0.9300 .
C21 H21 0.9300 .
C22 H22 0.9300 .
C22 C23 1.340(8) .
C23 H23 0.9300 .
C24 H24a 0.9700 .
C24 H24b 0.9700 .
C24 C25 1.508(6) .
C25 C26 1.380(8) .
C25 C30 1.365(7) .
C26 H26 0.9300 .
C26 C27 1.381(8) .
C27 H27 0.9300 .
C27 C28 1.377(7) .
C28 C28 1.491(8) 2_765
C28 C29 1.371(7) .
C29 H29 0.9300 .
C29 C30 1.387(7) .
C30 H30 0.9300 .
O5 H5a 0.8500 .
O5 H5b 0.8500 .

loop_
_restr_u_iso_atom_site_label
_restr_u_iso_weight_param
O5 0.0030
